data_1008537
loop_
_publ_author_name
'Beister, H J'
'Syassen, K'
'Klein, J'

_publ_section_title 'Phase transition of Na~3~As under pressure'
_journal_coden_ASTM ZNBSEN
_journal_name_full
;
Zeitschrift fuer Naturforschung, Teil B. Anorganische Chemie,
Organische Chemie (42,1987-)
;
_journal_page_first 1388
_journal_page_last 1392
_journal_volume 45
_journal_year 1990
_chemical_formula_structural 'Na3 As'
_chemical_formula_sum 'As Na3'
_chemical_name_systematic 'Sodium arsenide - $-alpha'
_space_group_IT_number 194
_symmetry_cell_setting hexagonal
_symmetry_Int_Tables_number 194
_symmetry_space_group_name_Hall '-P 6c 2c'
_symmetry_space_group_name_H-M 'P 63/m m c'
_cell_angle_alpha 90
_cell_angle_beta 90
_cell_angle_gamma 120
_cell_formula_units_Z 2
_cell_length_a 4.874(8)
_cell_length_b 4.874(8)
_cell_length_c 8.515(20)
_cell_volume 175.2
_cod_database_code 1008537

loop_
_symmetry_equiv_pos_as_xyz
x,y,z
-y,x-y,z
y-x,-x,z
-y,-x,z
y-x,y,z
x,x-y,z
-x,-y,-z
y,y-x,-z
x-y,x,-z
y,x,-z
x-y,-y,-z
-x,y-x,-z
-x,-y,1/2+z
y,y-x,1/2+z
x-y,x,1/2+z
y,x,1/2+z
x-y,-y,1/2+z
-x,y-x,1/2+z
x,y,1/2-z
-y,x-y,1/2-z
y-x,-x,1/2-z
-y,-x,1/2-z
y-x,y,1/2-z
x,x-y,1/2-z

loop_
_atom_site_label
_atom_site_type_symbol
_atom_site_symmetry_multiplicity
_atom_site_Wyckoff_symbol
_atom_site_fract_x
_atom_site_fract_y
_atom_site_fract_z
_atom_site_occupancy
_atom_site_attached_hydrogens
_atom_site_calc_flag
As1 As3- 2 c 0.3333 0.6667 0.25 1. 0 d
Na1 Na1+ 2 b 0. 0. 0.25 1. 0 d
Na2 Na1+ 4 f 0.3333 0.6667 0.5833 1. 0 d

loop_
_atom_type_symbol
_atom_type_oxidation_number
As3- -3.000
Na1+ 1.000
